data_7155941
loop_
_publ_author_name
'Liu, Rai-Shung'
'Sharma, Pankaj'
'Jadhav, Prakash Daulat'
'Skaria, Manisha'

_publ_section_title
;
 Stereoselective annulation between an allene, an alkene, and two
 nitrosoarenes to access bis(isoxazoliodine) derivatives
;
_journal_name_full 'Org. Biomol. Chem.'
_journal_paper_doi 10.1039/C7OB02087B
_journal_year 2017
_chemical_formula_moiety 'C32 H30 N2 O4'
_chemical_formula_sum 'C32 H30 N2 O4'
_chemical_formula_weight 506.58
_chemical_name_systematic
;
 ?
;
_space_group_IT_number 2
_symmetry_cell_setting triclinic
_symmetry_space_group_name_Hall '-P 1'
_symmetry_space_group_name_H-M 'P -1'
_atom_sites_solution_hydrogens geom
_atom_sites_solution_primary direct
_atom_sites_solution_secondary difmap
_audit_creation_method SHELXL-97
_audit_update_record
;
2017-03-27 deposited with the CCDC.
2017-10-25 downloaded from the CCDC.
;
_cell_angle_alpha 100.1170(10)
_cell_angle_beta 95.0210(10)
_cell_angle_gamma 94.0310(10)
_cell_formula_units_Z 2
_cell_length_a 9.2140(3)
_cell_length_b 10.2240(3)
_cell_length_c 14.5971(5)
_cell_measurement_reflns_used 9934
_cell_measurement_temperature 200(2)
_cell_measurement_theta_max 24.98
_cell_measurement_theta_min 2.68
_cell_volume 1343.37(7)
_computing_molecular_graphics 'Ortep-3 for Windows (Farrugia, 1997)'
_computing_publication_material 'WinGX publication routines (Farrugia, 1999)'
_computing_structure_refinement 'SHELXL-97 (Sheldrick, 1997)'
_computing_structure_solution 'SHELXS-86 (Sheldrick, 1986)'
_diffrn_ambient_temperature 200(2)
_diffrn_measured_fraction_theta_full 0.992
_diffrn_measured_fraction_theta_max 0.992
_diffrn_measurement_device_type 'D8 Venture'
_diffrn_radiation_monochromator graphite
_diffrn_radiation_source 'fine-focus sealed tube'
_diffrn_radiation_type MoK\a
_diffrn_radiation_wavelength 0.71073
_diffrn_reflns_av_R_equivalents 0.0362
_diffrn_reflns_av_sigmaI/netI 0.0203
_diffrn_reflns_limit_h_max 10
_diffrn_reflns_limit_h_min -10
_diffrn_reflns_limit_k_max 12
_diffrn_reflns_limit_k_min -12
_diffrn_reflns_limit_l_max 17
_diffrn_reflns_limit_l_min -17
_diffrn_reflns_number 34042
_diffrn_reflns_theta_full 25.04
_diffrn_reflns_theta_max 25.04
_diffrn_reflns_theta_min 2.23
_exptl_absorpt_coefficient_mu 0.083
_exptl_absorpt_correction_T_max 0.9804
_exptl_absorpt_correction_T_min 0.9536
_exptl_absorpt_correction_type multi-scan
_exptl_crystal_colour colorless
_exptl_crystal_density_diffrn 1.252
_exptl_crystal_density_method 'not measured'
_exptl_crystal_description prism
_exptl_crystal_F_000 536
_exptl_crystal_size_max 0.58
_exptl_crystal_size_mid 0.53
_exptl_crystal_size_min 0.24
_refine_diff_density_max 0.221
_refine_diff_density_min -0.183
_refine_diff_density_rms 0.030
_refine_ls_extinction_method none
_refine_ls_goodness_of_fit_ref 1.001
_refine_ls_hydrogen_treatment constr
_refine_ls_matrix_type full
_refine_ls_number_parameters 344
_refine_ls_number_reflns 4699
_refine_ls_number_restraints 0
_refine_ls_restrained_S_all 1.001
_refine_ls_R_factor_all 0.0487
_refine_ls_R_factor_gt 0.0385
_refine_ls_shift/su_max 0.000
_refine_ls_shift/su_mean 0.000
_refine_ls_structure_factor_coef Fsqd
_refine_ls_weighting_details 'calc w=1/[\s^2^(Fo^2^)+(0.0413P)^2^+0.5265P] where P=(Fo^2^+2Fc^2^)/3'
_refine_ls_weighting_scheme calc
_refine_ls_wR_factor_gt 0.0898
_refine_ls_wR_factor_ref 0.0980
_reflns_number_gt 3972
_reflns_number_total 4699
_reflns_threshold_expression >2sigma(I)
_cod_data_source_file c7ob02087b2.cif
_cod_data_source_block d18485b
_cod_database_code 7155941

loop_
_symmetry_equiv_pos_as_xyz
'x, y, z'
'-x, -y, -z'

loop_
_atom_site_label
_atom_site_type_symbol
_atom_site_fract_x
_atom_site_fract_y
_atom_site_fract_z
_atom_site_U_iso_or_equiv
_atom_site_adp_type
_atom_site_occupancy
_atom_site_symmetry_multiplicity
_atom_site_calc_flag
_atom_site_refinement_flags
C1 C 1.02047(16) 0.25692(15) 0.25866(10) 0.0366(3) Uani 1 1 d .
C2 C 0.9946(2) 0.12402(17) 0.26644(12) 0.0482(4) Uani 1 1 d .
H2 H 0.9070 0.0740 0.2370 0.058 Uiso 1 1 calc R
C3 C 1.0966(3) 0.0646(2) 0.31705(14) 0.0656(6) Uani 1 1 d .
H3 H 1.0784 -0.0264 0.3220 0.079 Uiso 1 1 calc R
C4 C 1.2233(3) 0.1351(3) 0.35995(15) 0.0738(7) Uani 1 1 d .
H4 H 1.2911 0.0942 0.3963 0.089 Uiso 1 1 calc R
C5 C 1.2522(2) 0.2655(3) 0.35010(14) 0.0691(6) Uani 1 1 d .
H5 H 1.3411 0.3141 0.3788 0.083 Uiso 1 1 calc R
C6 C 1.15196(17) 0.3270(2) 0.29839(12) 0.0500(4) Uani 1 1 d .
H6 H 1.1735 0.4163 0.2904 0.060 Uiso 1 1 calc R
C7 C 0.80491(14) 0.39075(13) 0.26139(9) 0.0277(3) Uani 1 1 d .
C8 C 0.85735(15) 0.46259(13) 0.36367(9) 0.0285(3) Uani 1 1 d .
H8 H 0.9667 0.4742 0.3706 0.034 Uiso 1 1 calc R
C9 C 0.80880(15) 0.39110(14) 0.43965(9) 0.0302(3) Uani 1 1 d .
C10 C 0.89906(17) 0.30643(15) 0.47642(10) 0.0370(3) Uani 1 1 d .
H10 H 0.9939 0.2973 0.4565 0.044 Uiso 1 1 calc R
C11 C 0.8517(2) 0.23490(17) 0.54216(11) 0.0461(4) Uani 1 1 d .
H11 H 0.9137 0.1759 0.5664 0.055 Uiso 1 1 calc R
C12 C 0.7155(2) 0.24876(18) 0.57253(11) 0.0508(4) Uani 1 1 d .
H12 H 0.6834 0.1995 0.6176 0.061 Uiso 1 1 calc R
C13 C 0.6264(2) 0.33422(19) 0.53736(12) 0.0520(4) Uani 1 1 d .
H13 H 0.5326 0.3447 0.5587 0.062 Uiso 1 1 calc R
C14 C 0.67217(17) 0.40526(17) 0.47097(11) 0.0416(4) Uani 1 1 d .
H14 H 0.6096 0.4639 0.4468 0.050 Uiso 1 1 calc R
C15 C 0.64402(15) 0.71072(14) 0.29088(10) 0.0303(3) Uani 1 1 d .
C16 C 0.68347(18) 0.81940(15) 0.36210(11) 0.0405(4) Uani 1 1 d .
H16 H 0.7483 0.8111 0.4146 0.049 Uiso 1 1 calc R
C17 C 0.6275(2) 0.94084(16) 0.35614(13) 0.0491(4) Uani 1 1 d .
H17 H 0.6542 1.0152 0.4051 0.059 Uiso 1 1 calc R
C18 C 0.53395(18) 0.95492(16) 0.28038(12) 0.0454(4) Uani 1 1 d .
H18 H 0.4958 1.0381 0.2772 0.054 Uiso 1 1 calc R
C19 C 0.49623(17) 0.84714(16) 0.20928(12) 0.0433(4) Uani 1 1 d .
H19 H 0.4325 0.8564 0.1565 0.052 Uiso 1 1 calc R
C20 C 0.55018(17) 0.72563(16) 0.21403(11) 0.0394(4) Uani 1 1 d .
H20 H 0.5231 0.6518 0.1646 0.047 Uiso 1 1 calc R
C21 C 0.74836(15) 0.50600(13) 0.21547(9) 0.0280(3) Uani 1 1 d .
H21 H 0.6657 0.4679 0.1670 0.034 Uiso 1 1 calc R
C22 C 0.85963(16) 0.58160(13) 0.16996(10) 0.0311(3) Uani 1 1 d .
C23 C 0.98592(19) 0.65037(17) 0.21874(12) 0.0493(4) Uani 1 1 d .
H23 H 1.0031 0.6541 0.2843 0.059 Uiso 1 1 calc R
C24 C 1.0875(2) 0.71383(19) 0.17278(14) 0.0591(5) Uani 1 1 d .
H24 H 1.1737 0.7607 0.2070 0.071 Uiso 1 1 calc R
C25 C 1.0639(2) 0.70915(17) 0.07792(13) 0.0528(5) Uani 1 1 d .
H25 H 1.1338 0.7522 0.0465 0.063 Uiso 1 1 calc R
C26 C 0.9394(2) 0.64226(18) 0.02910(12) 0.0504(4) Uani 1 1 d .
H26 H 0.9228 0.6392 -0.0364 0.060 Uiso 1 1 calc R
C27 C 0.83693(18) 0.57865(16) 0.07467(11) 0.0396(4) Uani 1 1 d .
H27 H 0.7506 0.5327 0.0401 0.048 Uiso 1 1 calc R
C28 C 0.68531(15) 0.27642(14) 0.25333(10) 0.0313(3) Uani 1 1 d .
H28A H 0.7029 0.2235 0.3033 0.038 Uiso 1 1 calc R
H28B H 0.5874 0.3102 0.2564 0.038 Uiso 1 1 calc R
C29 C 0.69946(16) 0.19405(14) 0.15702(10) 0.0335(3) Uani 1 1 d .
H29 H 0.6977 0.0975 0.1615 0.040 Uiso 1 1 calc R
C30 C 0.58061(17) 0.21302(14) 0.08330(10) 0.0366(3) Uani 1 1 d .
C31 C 0.3308(2) 0.1549(2) 0.03174(15) 0.0618(5) Uani 1 1 d .
H31A H 0.3491 0.1327 -0.0348 0.074 Uiso 1 1 calc R
H31B H 0.3055 0.2484 0.0449 0.074 Uiso 1 1 calc R
C32 C 0.2095(2) 0.0641(2) 0.05099(16) 0.0623(5) Uani 1 1 d .
H32A H 0.1206 0.0734 0.0114 0.093 Uiso 1 1 calc R
H32B H 0.1922 0.0870 0.1170 0.093 Uiso 1 1 calc R
H32C H 0.2353 -0.0282 0.0373 0.093 Uiso 1 1 calc R
N1 N 0.92083(12) 0.32871(11) 0.20905(8) 0.0310(3) Uani 1 1 d .
N2 N 0.68679(12) 0.58174(11) 0.29669(8) 0.0293(3) Uani 1 1 d .
O1 O 0.83903(11) 0.23801(10) 0.13113(7) 0.0366(3) Uani 1 1 d .
O2 O 0.80376(10) 0.59240(9) 0.37268(6) 0.0321(2) Uani 1 1 d .
O3 O 0.59046(14) 0.28399(13) 0.02684(8) 0.0572(4) Uani 1 1 d .
O4 O 0.46014(12) 0.13869(11) 0.09157(8) 0.0477(3) Uani 1 1 d .

loop_
_atom_site_aniso_label
_atom_site_aniso_U_11
_atom_site_aniso_U_22
_atom_site_aniso_U_33
_atom_site_aniso_U_23
_atom_site_aniso_U_13
_atom_site_aniso_U_12
C1 0.0383(8) 0.0442(9) 0.0298(7) 0.0062(6) 0.0103(6) 0.0135(7)
C2 0.0618(11) 0.0447(9) 0.0416(9) 0.0106(7) 0.0098(8) 0.0168(8)
C3 0.0895(16) 0.0629(12) 0.0530(11) 0.0187(10) 0.0120(11) 0.0398(12)
C4 0.0792(15) 0.0987(18) 0.0526(12) 0.0174(12) 0.0109(11) 0.0578(14)
C5 0.0409(10) 0.1045(18) 0.0588(12) 0.0014(12) -0.0002(9) 0.0267(11)
C6 0.0362(9) 0.0632(11) 0.0500(10) 0.0041(8) 0.0084(7) 0.0110(8)
C7 0.0284(7) 0.0294(7) 0.0260(7) 0.0071(6) 0.0053(5) 0.0003(5)
C8 0.0294(7) 0.0282(7) 0.0284(7) 0.0067(6) 0.0037(6) 0.0020(5)
C9 0.0357(8) 0.0310(7) 0.0231(7) 0.0052(6) 0.0010(6) 0.0004(6)
C10 0.0414(8) 0.0410(8) 0.0286(7) 0.0079(6) -0.0010(6) 0.0047(7)
C11 0.0635(11) 0.0436(9) 0.0327(8) 0.0151(7) -0.0043(8) 0.0061(8)
C12 0.0701(12) 0.0521(10) 0.0331(8) 0.0188(8) 0.0079(8) -0.0060(9)
C13 0.0530(10) 0.0653(12) 0.0443(10) 0.0213(9) 0.0199(8) 0.0046(9)
C14 0.0415(9) 0.0493(9) 0.0394(9) 0.0178(7) 0.0113(7) 0.0086(7)
C15 0.0305(7) 0.0303(7) 0.0334(7) 0.0107(6) 0.0115(6) 0.0015(6)
C16 0.0458(9) 0.0348(8) 0.0412(9) 0.0081(7) 0.0053(7) 0.0021(7)
C17 0.0579(11) 0.0313(8) 0.0578(11) 0.0052(7) 0.0107(9) 0.0029(7)
C18 0.0454(9) 0.0361(9) 0.0628(11) 0.0217(8) 0.0206(8) 0.0096(7)
C19 0.0397(9) 0.0488(10) 0.0480(9) 0.0212(8) 0.0105(7) 0.0113(7)
C20 0.0411(8) 0.0402(9) 0.0376(8) 0.0080(7) 0.0047(7) 0.0064(7)
C21 0.0309(7) 0.0285(7) 0.0247(7) 0.0053(5) 0.0035(5) 0.0004(6)
C22 0.0373(8) 0.0275(7) 0.0312(7) 0.0088(6) 0.0100(6) 0.0039(6)
C23 0.0542(10) 0.0539(10) 0.0373(9) 0.0069(8) 0.0113(8) -0.0181(8)
C24 0.0611(11) 0.0544(11) 0.0587(12) 0.0049(9) 0.0215(9) -0.0224(9)
C25 0.0670(12) 0.0386(9) 0.0604(11) 0.0175(8) 0.0351(10) -0.0003(8)
C26 0.0668(12) 0.0532(10) 0.0415(9) 0.0248(8) 0.0231(9) 0.0141(9)
C27 0.0455(9) 0.0430(9) 0.0351(8) 0.0159(7) 0.0089(7) 0.0085(7)
C28 0.0347(8) 0.0308(7) 0.0284(7) 0.0070(6) 0.0048(6) -0.0032(6)
C29 0.0401(8) 0.0299(7) 0.0302(7) 0.0063(6) 0.0050(6) -0.0038(6)
C30 0.0453(9) 0.0316(8) 0.0310(8) 0.0045(6) 0.0032(6) -0.0067(6)
C31 0.0477(10) 0.0650(12) 0.0723(13) 0.0285(10) -0.0158(9) -0.0113(9)
C32 0.0462(10) 0.0598(12) 0.0792(14) 0.0136(10) 0.0039(10) -0.0059(9)
N1 0.0331(6) 0.0320(6) 0.0274(6) 0.0036(5) 0.0056(5) 0.0012(5)
N2 0.0312(6) 0.0314(6) 0.0256(6) 0.0064(5) 0.0026(5) 0.0015(5)
O1 0.0406(6) 0.0401(6) 0.0271(5) 0.0017(4) 0.0074(4) -0.0024(4)
O2 0.0395(6) 0.0301(5) 0.0259(5) 0.0050(4) -0.0006(4) 0.0034(4)
O3 0.0613(8) 0.0661(8) 0.0438(7) 0.0279(6) -0.0107(6) -0.0214(6)
O4 0.0415(6) 0.0504(7) 0.0530(7) 0.0229(6) -0.0029(5) -0.0092(5)

loop_
_atom_type_symbol
_atom_type_description
_atom_type_scat_dispersion_real
_atom_type_scat_dispersion_imag
_atom_type_scat_source
C C 0.0033 0.0016 'International Tables Vol C Tables 4.2.6.8 and 6.1.1.4'
H H 0.0000 0.0000 'International Tables Vol C Tables 4.2.6.8 and 6.1.1.4'
N N 0.0061 0.0033 'International Tables Vol C Tables 4.2.6.8 and 6.1.1.4'
O O 0.0106 0.0060 'International Tables Vol C Tables 4.2.6.8 and 6.1.1.4'

loop_
_geom_angle_atom_site_label_1
_geom_angle_atom_site_label_2
_geom_angle_atom_site_label_3
_geom_angle
C6 C1 C2 119.31(15)
C6 C1 N1 116.25(14)
C2 C1 N1 124.42(15)
C3 C2 C1 119.95(19)
C3 C2 H2 120.0
C1 C2 H2 120.0
C4 C3 C2 120.9(2)
C4 C3 H3 119.6
C2 C3 H3 119.6
C3 C4 C5 119.62(19)
C3 C4 H4 120.2
C5 C4 H4 120.2
C4 C5 C6 120.5(2)
C4 C5 H5 119.7
C6 C5 H5 119.7
C5 C6 C1 119.62(19)
C5 C6 H6 120.2
C1 C6 H6 120.2
N1 C7 C28 103.77(11)
N1 C7 C21 110.14(10)
C28 C7 C21 111.18(11)
N1 C7 C8 114.68(11)
C28 C7 C8 114.71(11)
C21 C7 C8 102.53(10)
O2 C8 C9 110.90(11)
O2 C8 C7 105.68(10)
C9 C8 C7 115.31(11)
O2 C8 H8 108.2
C9 C8 H8 108.2
C7 C8 H8 108.2
C10 C9 C14 119.03(13)
C10 C9 C8 120.07(13)
C14 C9 C8 120.85(13)
C9 C10 C11 120.27(15)
C9 C10 H10 119.9
C11 C10 H10 119.9
C12 C11 C10 120.40(15)
C12 C11 H11 119.8
C10 C11 H11 119.8
C11 C12 C13 119.59(15)
C11 C12 H12 120.2
C13 C12 H12 120.2
C12 C13 C14 120.45(16)
C12 C13 H13 119.8
C14 C13 H13 119.8
C13 C14 C9 120.24(15)
C13 C14 H14 119.9
C9 C14 H14 119.9
C16 C15 C20 119.24(14)
C16 C15 N2 122.18(13)
C20 C15 N2 118.40(13)
C15 C16 C17 119.54(15)
C15 C16 H16 120.2
C17 C16 H16 120.2
C18 C17 C16 121.03(16)
C18 C17 H17 119.5
C16 C17 H17 119.5
C17 C18 C19 119.27(15)
C17 C18 H18 120.4
C19 C18 H18 120.4
C18 C19 C20 120.58(15)
C18 C19 H19 119.7
C20 C19 H19 119.7
C19 C20 C15 120.32(15)
C19 C20 H20 119.8
C15 C20 H20 119.8
N2 C21 C22 116.80(11)
N2 C21 C7 98.90(10)
C22 C21 C7 115.89(11)
N2 C21 H21 108.2
C22 C21 H21 108.2
C7 C21 H21 108.2
C27 C22 C23 118.42(14)
C27 C22 C21 118.55(13)
C23 C22 C21 123.00(13)
C24 C23 C22 120.65(16)
C24 C23 H23 119.7
C22 C23 H23 119.7
C25 C24 C23 120.25(17)
C25 C24 H24 119.9
C23 C24 H24 119.9
C26 C25 C24 119.67(15)
C26 C25 H25 120.2
C24 C25 H25 120.2
C25 C26 C27 120.44(16)
C25 C26 H26 119.8
C27 C26 H26 119.8
C22 C27 C26 120.57(16)
C22 C27 H27 119.7
C26 C27 H27 119.7
C29 C28 C7 102.63(11)
C29 C28 H28A 111.2
C7 C28 H28A 111.2
C29 C28 H28B 111.2
C7 C28 H28B 111.2
H28A C28 H28B 109.2
O1 C29 C30 109.19(11)
O1 C29 C28 106.15(11)
C30 C29 C28 113.07(12)
O1 C29 H29 109.4
C30 C29 H29 109.4
C28 C29 H29 109.4
O3 C30 O4 124.43(14)
O3 C30 C29 126.56(14)
O4 C30 C29 109.00(12)
O4 C31 C32 107.95(15)
O4 C31 H31A 110.1
C32 C31 H31A 110.1
O4 C31 H31B 110.1
C32 C31 H31B 110.1
H31A C31 H31B 108.4
C31 C32 H32A 109.5
C31 C32 H32B 109.5
H32A C32 H32B 109.5
C31 C32 H32C 109.5
H32A C32 H32C 109.5
H32B C32 H32C 109.5
C1 N1 O1 109.70(11)
C1 N1 C7 116.91(11)
O1 N1 C7 103.27(10)
C15 N2 O2 109.20(10)
C15 N2 C21 118.27(11)
O2 N2 C21 103.48(9)
C29 O1 N1 110.14(9)
C8 O2 N2 105.58(9)
C30 O4 C31 116.14(13)

loop_
_geom_bond_atom_site_label_1
_geom_bond_atom_site_label_2
_geom_bond_distance
C1 C6 1.388(2)
C1 C2 1.389(2)
C1 N1 1.4391(19)
C2 C3 1.384(3)
C2 H2 0.9500
C3 C4 1.367(3)
C3 H3 0.9500
C4 C5 1.376(3)
C4 H4 0.9500
C5 C6 1.394(3)
C5 H5 0.9500
C6 H6 0.9500
C7 N1 1.4814(17)
C7 C28 1.5305(18)
C7 C21 1.5531(19)
C7 C8 1.5622(18)
C8 O2 1.4369(16)
C8 C9 1.5133(19)
C8 H8 1.0000
C9 C10 1.384(2)
C9 C14 1.385(2)
C10 C11 1.386(2)
C10 H10 0.9500
C11 C12 1.375(3)
C11 H11 0.9500
C12 C13 1.374(3)
C12 H12 0.9500
C13 C14 1.386(2)
C13 H13 0.9500
C14 H14 0.9500
C15 C16 1.385(2)
C15 C20 1.392(2)
C15 N2 1.4170(18)
C16 C17 1.391(2)
C16 H16 0.9500
C17 C18 1.376(2)
C17 H17 0.9500
C18 C19 1.376(2)
C18 H18 0.9500
C19 C20 1.381(2)
C19 H19 0.9500
C20 H20 0.9500
C21 N2 1.4779(17)
C21 C22 1.5093(19)
C21 H21 1.0000
C22 C27 1.383(2)
C22 C23 1.385(2)
C23 C24 1.387(2)
C23 H23 0.9500
C24 C25 1.375(3)
C24 H24 0.9500
C25 C26 1.366(3)
C25 H25 0.9500
C26 C27 1.390(2)
C26 H26 0.9500
C27 H27 0.9500
C28 C29 1.5278(19)
C28 H28A 0.9900
C28 H28B 0.9900
C29 O1 1.4360(17)
C29 C30 1.514(2)
C29 H29 1.0000
C30 O3 1.1950(18)
C30 O4 1.3271(18)
C31 O4 1.452(2)
C31 C32 1.480(3)
C31 H31A 0.9900
C31 H31B 0.9900
C32 H32A 0.9800
C32 H32B 0.9800
C32 H32C 0.9800
N1 O1 1.4502(15)
N2 O2 1.4613(14)
